data_4035489
loop_
_publ_author_name
'Masnyk, Marek'
'Butkiewicz, Aleksandra'
'G\'orecki, Marcin'
'Luboradzki, Roman'
'Paluch, Piotr'
'Potrzebowski, Marek J.'
'Frelek, Jadwiga'

_publ_section_title
;
 In Depth Analysis of Chiroptical Properties of Enones Derived from
 Abietic Acid.
;
_journal_issue 7
_journal_name_full 'The Journal of organic chemistry'
_journal_page_first 3547
_journal_page_last 3561
_journal_paper_doi 10.1021/acs.joc.7b02911
_journal_volume 83
_journal_year 2018
_chemical_absolute_configuration rm
_chemical_formula_moiety 'C21 H32 O4'
_chemical_formula_sum 'C21 H32 O4'
_chemical_formula_weight 348.46
_space_group_crystal_system orthorhombic
_space_group_IT_number 19
_space_group_name_Hall 'P 2ac 2ab'
_space_group_name_H-M_alt 'P 21 21 21'
_atom_sites_solution_hydrogens difmap
_atom_sites_solution_primary direct
_audit_creation_date 2017-12-11
_audit_creation_method
;
  Olex2 1.2-ac2
  (compiled Nov  7 2012 10:32:32, GUI svn.r4372)
;
_cell_angle_alpha 90
_cell_angle_beta 90
_cell_angle_gamma 90
_cell_formula_units_Z 4
_cell_length_a 6.22740(18)
_cell_length_b 14.7184(5)
_cell_length_c 20.1210(6)
_cell_measurement_reflns_used 2083
_cell_measurement_temperature 100.01(10)
_cell_measurement_theta_max 72.0427
_cell_measurement_theta_min 2.9999
_cell_volume 1844.24(10)
_computing_cell_refinement
;
CrysAlisPro, Agilent Technologies,
Version 1.171.36.20 (release 27-06-2012 CrysAlis171 .NET)
(compiled Jul 11 2012,15:38:31)
;
_computing_data_collection
;
CrysAlisPro, Agilent Technologies,
Version 1.171.36.20 (release 27-06-2012 CrysAlis171 .NET)
(compiled Jul 11 2012,15:38:31)
;
_computing_data_reduction
;
CrysAlisPro, Agilent Technologies,
Version 1.171.36.20 (release 27-06-2012 CrysAlis171 .NET)
(compiled Jul 11 2012,15:38:31)
;
_computing_molecular_graphics
;
O. V. Dolomanov, L. J. Bourhis, R. J. Gildea, J. A. K. Howard and H. Puschmann,
OLEX2: a complete structure solution, refinement and analysis program.
J. Appl. Cryst. (2009). 42, 339-341.
;
_computing_publication_material
;
O. V. Dolomanov, L. J. Bourhis, R. J. Gildea, J. A. K. Howard and H. Puschmann,
OLEX2: a complete structure solution, refinement and analysis program.
J. Appl. Cryst. (2009). 42, 339-341.
;
_computing_structure_refinement
;
SHELXL, G.M. Sheldrick, Acta Cryst.
(2008). A64, 112-122
;
_computing_structure_solution
;
SHELXS, G.M. Sheldrick, Acta Cryst.
(2008). A64, 112-122
;
_diffrn_ambient_temperature 100.01(10)
_diffrn_detector_area_resol_mean 16.2974
_diffrn_measured_fraction_theta_full 0.9990
_diffrn_measured_fraction_theta_max 0.9949
_diffrn_measurement_details
;
#__ type_ start__ end____ width___ exp.time_
  1 omega   -4.00   23.00   1.0000   10.0000
omega____ theta____ kappa____ phi______ frames
    -        0.0000   57.0000 -180.0000 27

#__ type_ start__ end____ width___ exp.time_
  2 omega  -13.00   14.00   1.0000   10.0000
omega____ theta____ kappa____ phi______ frames
    -        0.0000   57.0000  150.0000 27

#__ type_ start__ end____ width___ exp.time_
  3 omega   44.00   69.00   1.0000   10.0000
omega____ theta____ kappa____ phi______ frames
    -        0.0000   57.0000 -180.0000 25

#__ type_ start__ end____ width___ exp.time_
  4 omega  -47.00   29.00   1.0000   40.0000
omega____ theta____ kappa____ phi______ frames
    -      -42.5000   37.0000    0.0000 76

#__ type_ start__ end____ width___ exp.time_
  5 omega   -2.00   29.00   1.0000   40.0000
omega____ theta____ kappa____ phi______ frames
    -      -42.5000   37.0000  120.0000 31

#__ type_ start__ end____ width___ exp.time_
  6 omega  -35.00   11.00   1.0000   40.0000
omega____ theta____ kappa____ phi______ frames
    -      -42.5000   25.0000 -120.0000 46

#__ type_ start__ end____ width___ exp.time_
  7 omega   54.00   85.00   1.0000   40.0000
omega____ theta____ kappa____ phi______ frames
    -       56.0000  -77.0000   30.0000 31

#__ type_ start__ end____ width___ exp.time_
  8 omega   40.00   87.00   1.0000   60.0000
omega____ theta____ kappa____ phi______ frames
    -      112.0000 -111.0000 -180.0000 47

#__ type_ start__ end____ width___ exp.time_
  9 omega  137.00  169.00   1.0000   60.0000
omega____ theta____ kappa____ phi______ frames
    -      112.0000  111.0000 -150.0000 32

#__ type_ start__ end____ width___ exp.time_
 10 omega   98.00  146.00   1.0000   60.0000
omega____ theta____ kappa____ phi______ frames
    -      112.0000  178.0000  120.0000 48

#__ type_ start__ end____ width___ exp.time_
 11 omega   78.00  177.00   1.0000   60.0000
omega____ theta____ kappa____ phi______ frames
    -      112.0000   25.0000   30.0000 99

#__ type_ start__ end____ width___ exp.time_
 12 omega   72.00  102.00   1.0000   60.0000
omega____ theta____ kappa____ phi______ frames
    -      112.0000  -50.0000   30.0000 30

#__ type_ start__ end____ width___ exp.time_
 13 omega  101.00  143.00   1.0000   60.0000
omega____ theta____ kappa____ phi______ frames
    -      112.0000  111.0000   30.0000 42

#__ type_ start__ end____ width___ exp.time_
 14 omega   75.00  102.00   1.0000   60.0000
omega____ theta____ kappa____ phi______ frames
    -      112.0000  -50.0000  -30.0000 27
;
_diffrn_measurement_device_type 'SuperNova, Dual, Cu at zero, Eos'
_diffrn_measurement_method '\w scans'
_diffrn_orient_matrix_UB_11 0.0868906000
_diffrn_orient_matrix_UB_12 0.0044064000
_diffrn_orient_matrix_UB_13 0.0715892000
_diffrn_orient_matrix_UB_21 -0.0225378000
_diffrn_orient_matrix_UB_22 0.1042251000
_diffrn_orient_matrix_UB_23 -0.0008834000
_diffrn_orient_matrix_UB_31 -0.2305932000
_diffrn_orient_matrix_UB_32 -0.0086942000
_diffrn_orient_matrix_UB_33 0.0270570000
_diffrn_radiation_monochromator mirror
_diffrn_radiation_type 'Cu K\a'
_diffrn_radiation_wavelength 1.5418
_diffrn_reflns_av_R_equivalents 0.0227
_diffrn_reflns_av_unetI/netI 0.0398
_diffrn_reflns_Laue_measured_fraction_full 0.999
_diffrn_reflns_Laue_measured_fraction_max 0.978
_diffrn_reflns_limit_h_max 3
_diffrn_reflns_limit_h_min -7
_diffrn_reflns_limit_k_max 16
_diffrn_reflns_limit_k_min -17
_diffrn_reflns_limit_l_max 23
_diffrn_reflns_limit_l_min -24
_diffrn_reflns_number 4398
_diffrn_reflns_point_group_measured_fraction_full 0.838
_diffrn_reflns_point_group_measured_fraction_max 0.810
_diffrn_reflns_theta_full 67.684
_diffrn_reflns_theta_max 72.190
_diffrn_reflns_theta_min 3.721
_diffrn_source 'SuperNova (Cu) X-ray Source'
_exptl_absorpt_coefficient_mu 0.678
_exptl_absorpt_correction_T_max 1.00000
_exptl_absorpt_correction_T_min 0.91738
_exptl_absorpt_correction_type multi-scan
_exptl_absorpt_process_details
;
CrysAlisPro, Agilent Technologies,
Version 1.171.36.20 (release 27-06-2012 CrysAlis171 .NET)
(compiled Jul 11 2012,15:38:31)
Empirical absorption correction using spherical harmonics,
 implemented in SCALE3 ABSPACK scaling algorithm.
;
_exptl_crystal_colour colourless
_exptl_crystal_density_diffrn 1.255
_exptl_crystal_description needle
_exptl_crystal_F_000 760
_exptl_crystal_size_max 0.3
_exptl_crystal_size_mid 0.03
_exptl_crystal_size_min 0.03
_refine_diff_density_max 0.180
_refine_diff_density_min -0.196
_refine_diff_density_rms 0.044
_refine_ls_abs_structure_details
;
 Flack x determined using 801 quotients [(I+)-(I-)]/[(I+)+(I-)]
 (Parsons and Flack (2004), Acta Cryst. A60, s61).
;
_refine_ls_abs_structure_Flack 0.2(3)
_refine_ls_extinction_method none
_refine_ls_goodness_of_fit_ref 0.885
_refine_ls_hydrogen_treatment refxyz
_refine_ls_matrix_type full
_refine_ls_number_parameters 322
_refine_ls_number_reflns 2952
_refine_ls_number_restraints 0
_refine_ls_restrained_S_all 0.885
_refine_ls_R_factor_all 0.0434
_refine_ls_R_factor_gt 0.0399
_refine_ls_shift/su_max 0.003
_refine_ls_shift/su_mean 0.000
_refine_ls_structure_factor_coef Fsqd
_refine_ls_weighting_details 'w=1/[\s^2^(Fo^2^)+(0.1000P)^2^-1.0000sin\q] where P=(Fo^2^+2Fc^2^)/3'
_refine_ls_weighting_scheme calc
_refine_ls_wR_factor_gt 0.1095
_refine_ls_wR_factor_ref 0.1153
_reflns_Friedel_coverage 0.426
_reflns_Friedel_fraction_full 0.612
_reflns_Friedel_fraction_max 0.576
_reflns_number_gt 2729
_reflns_number_total 2952
_reflns_threshold_expression 'I > 2\s(I)'
_cod_data_source_file jo7b02911_si_004.cif
_cod_data_source_block ab79c_01
_cod_database_code 4035489
_chemical_oxdiff_formula 'C20 H20 O3'
_reflns_odcompleteness_completeness 99.90
_reflns_odcompleteness_iscentric 1
_reflns_odcompleteness_theta 66.97
_olex2_refinement_description
;
1. Fixed Uiso
 At 1.2 times of:
  {H10A,H10B} of C10, {H13A,H13B} of C13, H15 of C15, {H9A,H9B} of C9, {H4A,
  H4B} of C4, H11 of C11, H7 of C7, {H14A,H14B} of C14, {H1A,H1B} of C1, H3 of
  C3
 At 1.5 times of:
  {H16A,H16B,H16C} of C16, {H19A,H19B,H19C} of C19, {H17A,H17B,H17C} of C17,
  {H21A,H21B,H21C} of C21, H2 of O2, {H18A,H18B,H18C} of C18
;
_shelx_space_group_comment
;
The symmetry employed for this shelxl refinement is uniquely defined
by the following loop, which should always be used as a source of
symmetry information in preference to the above space-group names.
They are only intended as comments.
;
_shelxl_version_number 2013-4

loop_
_space_group_symop_operation_xyz
'x, y, z'
'-x+1/2, -y, z+1/2'
'x+1/2, -y+1/2, -z'
'-x, y+1/2, -z+1/2'

loop_
_atom_site_label
_atom_site_type_symbol
_atom_site_fract_x
_atom_site_fract_y
_atom_site_fract_z
_atom_site_U_iso_or_equiv
_atom_site_adp_type
_atom_site_occupancy
_atom_site_site_symmetry_order
_atom_site_calc_flag
_atom_site_refinement_flags_adp
O1 O -1.4283(3) -1.78753(12) -1.02350(9) 0.0256(4) Uani 1 1 d .
O4 O -1.2044(3) -1.52511(12) -0.83365(9) 0.0273(4) Uani 1 1 d .
O2 O -0.9856(3) -2.05932(14) -1.00535(9) 0.0291(4) Uani 1 1 d .
H2 H -1.064(7) -2.051(3) -1.0424(19) 0.044 Uiso 1 1 d U
C11 C -1.1614(4) -1.85776(16) -0.86722(12) 0.0211(5) Uani 1 1 d .
H11 H -1.036(5) -1.819(2) -0.8733(16) 0.025 Uiso 1 1 d U
C7 C -1.2378(4) -1.94361(17) -0.97278(12) 0.0220(5) Uani 1 1 d .
H7 H -1.300(5) -1.944(2) -1.0154(17) 0.026 Uiso 1 1 d U
C14 C -1.3590(4) -1.73854(19) -0.70491(13) 0.0263(5) Uani 1 1 d .
H14A H -1.294(5) -1.736(2) -0.6590(17) 0.032 Uiso 1 1 d U
H14B H -1.517(5) -1.757(2) -0.6991(18) 0.032 Uiso 1 1 d U
C4 C -1.4239(4) -1.70837(17) -0.92141(12) 0.0238(5) Uani 1 1 d .
H4A H -1.360(5) -1.655(2) -0.9462(16) 0.029 Uiso 1 1 d U
H4B H -1.581(6) -1.701(2) -0.9246(16) 0.029 Uiso 1 1 d U
C5 C -1.3701(4) -1.78845(16) -0.96538(12) 0.0211(5) Uani 1 1 d .
C9 C -0.9602(4) -2.00049(17) -0.89626(13) 0.0259(5) Uani 1 1 d .
H9A H -0.854(6) -1.962(2) -0.9168(17) 0.031 Uiso 1 1 d U
H9B H -0.878(5) -2.054(2) -0.8787(17) 0.031 Uiso 1 1 d U
C2 C -1.4583(4) -1.63894(17) -0.80464(12) 0.0224(5) Uani 1 1 d .
C6 C -1.2543(4) -1.86835(16) -0.93651(12) 0.0204(5) Uani 1 1 d .
C18 C -1.5410(4) -1.85989(18) -0.82176(13) 0.0256(5) Uani 1 1 d .
H18A H -1.510(6) -1.928(3) -0.8177(18) 0.038 Uiso 1 1 d U
H18B H -1.641(6) -1.843(3) -0.7833(18) 0.038 Uiso 1 1 d U
H18C H -1.628(6) -1.848(3) -0.8623(18) 0.038 Uiso 1 1 d U
C1 C -1.3562(4) -1.64280(18) -0.73430(12) 0.0248(5) Uani 1 1 d .
H1A H -1.436(6) -1.601(2) -0.7044(17) 0.030 Uiso 1 1 d U
H1B H -1.200(6) -1.618(2) -0.7379(17) 0.030 Uiso 1 1 d U
C3 C -1.3397(4) -1.71007(16) -0.84954(12) 0.0204(5) Uani 1 1 d .
H3 H -1.186(5) -1.692(2) -0.8486(16) 0.024 Uiso 1 1 d U
C12 C -1.3255(4) -1.80834(17) -0.82134(12) 0.0213(5) Uani 1 1 d .
C13 C -1.2368(4) -1.80468(17) -0.74976(12) 0.0241(5) Uani 1 1 d .
H13A H -1.080(6) -1.785(2) -0.7509(17) 0.029 Uiso 1 1 d U
H13B H -1.252(5) -1.871(2) -0.7297(17) 0.029 Uiso 1 1 d U
C8 C -1.1170(4) -2.02754(16) -0.95121(11) 0.0225(5) Uani 1 1 d .
C10 C -1.0741(4) -1.94848(17) -0.84092(12) 0.0240(5) Uani 1 1 d .
H10A H -1.193(5) -1.988(2) -0.8220(16) 0.029 Uiso 1 1 d U
H10B H -0.973(5) -1.935(2) -0.8051(16) 0.029 Uiso 1 1 d U
C17 C -1.4303(5) -2.1299(2) -0.98373(16) 0.0361(6) Uani 1 1 d .
H17A H -1.346(7) -2.150(3) -1.027(2) 0.054 Uiso 1 1 d U
H17B H -1.527(7) -2.178(3) -0.971(2) 0.054 Uiso 1 1 d U
H17C H -1.535(7) -2.076(3) -0.999(2) 0.054 Uiso 1 1 d U
C19 C -1.7036(4) -1.65021(19) -0.79993(14) 0.0277(5) Uani 1 1 d .
H19A H -1.773(6) -1.600(3) -0.7782(19) 0.042 Uiso 1 1 d U
H19B H -1.770(6) -1.653(3) -0.8420(19) 0.042 Uiso 1 1 d U
H19C H -1.748(6) -1.713(3) -0.7748(19) 0.042 Uiso 1 1 d U
C20 C -1.4133(4) -1.54521(17) -0.83382(12) 0.0238(5) Uani 1 1 d .
C15 C -1.2736(4) -2.10388(16) -0.92890(13) 0.0242(5) Uani 1 1 d .
H15 H -1.368(5) -2.080(2) -0.8924(16) 0.029 Uiso 1 1 d U
C16 C -1.1538(5) -2.18791(19) -0.90350(16) 0.0336(6) Uani 1 1 d .
H16A H -1.083(7) -2.175(3) -0.857(2) 0.050 Uiso 1 1 d U
H16B H -1.257(7) -2.238(3) -0.902(2) 0.050 Uiso 1 1 d U
H16C H -1.039(7) -2.200(3) -0.936(2) 0.050 Uiso 1 1 d U
C21 C -1.1455(5) -1.43720(19) -0.85951(15) 0.0316(6) Uani 1 1 d .
H21A H -1.202(7) -1.389(3) -0.827(2) 0.047 Uiso 1 1 d U
H21B H -0.995(7) -1.436(3) -0.861(2) 0.047 Uiso 1 1 d U
H21C H -1.204(7) -1.429(3) -0.902(2) 0.047 Uiso 1 1 d U
O3 O -1.5489(3) -1.49294(13) -0.85482(10) 0.0311(4) Uani 1 1 d .

loop_
_atom_site_aniso_label
_atom_site_aniso_U_11
_atom_site_aniso_U_22
_atom_site_aniso_U_33
_atom_site_aniso_U_23
_atom_site_aniso_U_13
_atom_site_aniso_U_12
O1 0.0295(9) 0.0280(8) 0.0193(8) -0.0018(7) -0.0035(7) 0.0063(7)
O4 0.0270(8) 0.0236(9) 0.0314(9) 0.0019(8) -0.0002(8) -0.0040(7)
O2 0.0292(9) 0.0365(10) 0.0215(8) 0.0011(8) 0.0034(7) 0.0076(8)
C11 0.0219(11) 0.0214(10) 0.0199(10) 0.0022(9) -0.0021(9) -0.0014(9)
C7 0.0225(11) 0.0256(11) 0.0180(10) 0.0006(10) -0.0017(9) -0.0011(9)
C14 0.0298(13) 0.0320(13) 0.0173(10) -0.0003(10) 0.0017(10) -0.0048(10)
C4 0.0285(12) 0.0235(11) 0.0192(11) -0.0016(9) -0.0009(10) 0.0035(10)
C5 0.0204(10) 0.0235(11) 0.0194(10) 0.0009(10) -0.0005(9) -0.0006(9)
C9 0.0255(12) 0.0262(11) 0.0260(12) 0.0027(10) -0.0021(11) 0.0011(10)
C2 0.0229(12) 0.0261(11) 0.0181(11) -0.0027(9) 0.0018(9) -0.0008(10)
C6 0.0187(11) 0.0221(11) 0.0202(10) 0.0041(9) -0.0005(9) -0.0010(9)
C18 0.0238(12) 0.0303(13) 0.0227(11) 0.0014(10) 0.0000(10) -0.0050(10)
C1 0.0286(12) 0.0285(12) 0.0174(10) -0.0036(10) 0.0014(10) -0.0033(10)
C3 0.0197(10) 0.0233(11) 0.0181(10) -0.0006(9) -0.0010(9) -0.0027(9)
C12 0.0231(11) 0.0218(11) 0.0191(11) 0.0025(9) -0.0021(9) -0.0037(9)
C13 0.0259(12) 0.0275(12) 0.0189(10) 0.0023(10) -0.0026(10) -0.0030(10)
C8 0.0228(11) 0.0249(11) 0.0196(10) 0.0001(10) 0.0026(9) 0.0016(9)
C10 0.0271(11) 0.0243(11) 0.0205(10) 0.0025(10) -0.0037(10) -0.0007(10)
C17 0.0411(15) 0.0324(13) 0.0348(14) -0.0019(12) -0.0072(14) -0.0113(13)
C19 0.0213(12) 0.0321(13) 0.0296(13) -0.0056(12) 0.0019(10) -0.0011(10)
C20 0.0256(12) 0.0266(11) 0.0192(10) -0.0069(10) 0.0003(9) 0.0000(10)
C15 0.0295(13) 0.0208(11) 0.0224(11) -0.0014(9) 0.0015(10) 0.0003(10)
C16 0.0436(15) 0.0234(12) 0.0336(13) 0.0035(12) 0.0027(13) 0.0039(11)
C21 0.0382(15) 0.0275(13) 0.0291(12) 0.0034(12) -0.0021(12) -0.0095(11)
O3 0.0289(9) 0.0325(9) 0.0320(9) 0.0040(8) -0.0001(8) 0.0032(8)

loop_
_atom_type_symbol
_atom_type_description
_atom_type_scat_dispersion_real
_atom_type_scat_dispersion_imag
_atom_type_scat_source
C C 0.0181 0.0091 'International Tables Vol C Tables 4.2.6.8 and 6.1.1.4'
H H 0.0000 0.0000 'International Tables Vol C Tables 4.2.6.8 and 6.1.1.4'
O O 0.0492 0.0322 'International Tables Vol C Tables 4.2.6.8 and 6.1.1.4'

loop_
_geom_angle_atom_site_label_1
_geom_angle_atom_site_label_2
_geom_angle_atom_site_label_3
_geom_angle
C20 O4 C21 116.5(2)
C6 C11 C12 110.03(19)
C6 C11 C10 111.2(2)
C10 C11 C12 115.7(2)
C6 C7 C8 124.2(2)
C1 C14 C13 110.7(2)
C5 C4 C3 117.5(2)
O1 C5 C4 119.0(2)
O1 C5 C6 121.5(2)
C6 C5 C4 119.5(2)
C10 C9 C8 111.2(2)
C1 C2 C3 107.9(2)
C19 C2 C1 110.3(2)
C19 C2 C3 115.5(2)
C20 C2 C1 108.0(2)
C20 C2 C3 107.19(19)
C20 C2 C19 107.7(2)
C7 C6 C11 124.1(2)
C7 C6 C5 118.6(2)
C5 C6 C11 117.4(2)
C14 C1 C2 112.4(2)
C4 C3 C2 111.72(19)
C4 C3 C12 112.16(19)
C12 C3 C2 115.92(19)
C18 C12 C11 109.8(2)
C18 C12 C3 114.0(2)
C18 C12 C13 109.51(19)
C3 C12 C11 104.77(19)
C13 C12 C11 109.54(19)
C13 C12 C3 109.2(2)
C14 C13 C12 113.2(2)
O2 C8 C7 109.36(19)
O2 C8 C9 105.60(19)
O2 C8 C15 109.9(2)
C7 C8 C9 108.2(2)
C7 C8 C15 111.2(2)
C9 C8 C15 112.4(2)
C9 C10 C11 110.4(2)
O4 C20 C2 112.3(2)
O3 C20 O4 122.5(2)
O3 C20 C2 125.3(2)
C17 C15 C8 112.0(2)
C17 C15 C16 110.6(2)
C16 C15 C8 112.0(2)

loop_
_geom_bond_atom_site_label_1
_geom_bond_atom_site_label_2
_geom_bond_distance
O1 C5 1.224(3)
O4 C20 1.334(3)
O4 C21 1.442(3)
O2 C8 1.441(3)
C11 C6 1.517(3)
C11 C12 1.558(3)
C11 C10 1.536(3)
C7 C6 1.330(4)
C7 C8 1.510(3)
C14 C1 1.528(4)
C14 C13 1.530(4)
C4 C5 1.511(3)
C4 C3 1.538(3)
C5 C6 1.497(3)
C9 C8 1.528(3)
C9 C10 1.526(3)
C2 C1 1.553(3)
C2 C3 1.568(3)
C2 C19 1.539(3)
C2 C20 1.525(3)
C18 C12 1.541(3)
C3 C12 1.556(3)
C12 C13 1.544(3)
C8 C15 1.554(3)
C17 C15 1.522(4)
C20 O3 1.218(3)
C15 C16 1.532(4)
